data_7202762
loop_
_publ_author_name
'Ghoreishi Amiri, Maryam'
'Mahmoudi, Ghodrat'
'Morsali, Ali'
'Hunter, Allen D.'
'Zeller, Matthias'

_publ_section_title
;
 Zinc(ii) nitrite coordination polymers based on rigid and flexible
 organic nitrogen donor ligands
;
_journal_issue 8
_journal_name_full CrystEngComm
_journal_page_first 686
_journal_paper_doi 10.1039/b701711a
_journal_volume 9
_journal_year 2007
_chemical_formula_sum 'C24 H22 N12 O9 Zn2'
_chemical_formula_weight 753.28
_chemical_name_systematic
;

?

;
_space_group_IT_number 14
_symmetry_cell_setting monoclinic
_symmetry_space_group_name_Hall '-P 2ybc'
_symmetry_space_group_name_H-M 'P 1 21/c 1'
_atom_sites_solution_hydrogens geom
_atom_sites_solution_primary direct
_atom_sites_solution_secondary difmap
_audit_creation_method SHELXL-97
_cell_angle_alpha 90.00
_cell_angle_beta 94.2630(10)
_cell_angle_gamma 90.00
_cell_formula_units_Z 4
_cell_length_a 6.7562(3)
_cell_length_b 13.1951(7)
_cell_length_c 33.5642(17)
_cell_measurement_reflns_used 5395
_cell_measurement_temperature 100(2)
_cell_measurement_theta_max 30.47
_cell_measurement_theta_min 3.02
_cell_volume 2983.9(3)
_computing_cell_refinement 'SAINT+ 6.45 (Bruker, 2003)'
_computing_data_collection 'SMART 5.630 (Bruker, 1997-2002)'
_computing_data_reduction 'SAINT+ 6.45'
_computing_molecular_graphics 'SHELXTL 6.14'
_computing_publication_material 'SHELXTL 6.14'
_computing_structure_refinement 'SHELXTL 6.14'
_computing_structure_solution 'SHELXTL 6.14 (Bruker, 2000-2003)'
_diffrn_ambient_temperature 100(2)
_diffrn_measured_fraction_theta_full 0.991
_diffrn_measured_fraction_theta_max 0.991
_diffrn_measurement_device_type 'Bruker AXS SMART APEX CCD diffractometer'
_diffrn_measurement_method '\w scans'
_diffrn_radiation_monochromator graphite
_diffrn_radiation_source 'fine-focus sealed tube'
_diffrn_radiation_type MoK\a
_diffrn_radiation_wavelength 0.71073
_diffrn_reflns_av_R_equivalents 0.0283
_diffrn_reflns_av_sigmaI/netI 0.0348
_diffrn_reflns_limit_h_max 8
_diffrn_reflns_limit_h_min -8
_diffrn_reflns_limit_k_max 17
_diffrn_reflns_limit_k_min -17
_diffrn_reflns_limit_l_max 44
_diffrn_reflns_limit_l_min -42
_diffrn_reflns_number 19944
_diffrn_reflns_theta_full 28.28
_diffrn_reflns_theta_max 28.28
_diffrn_reflns_theta_min 1.66
_diffrn_standards_decay_% 0
_diffrn_standards_number 0
_exptl_absorpt_coefficient_mu 1.681
_exptl_absorpt_correction_T_max 0.751
_exptl_absorpt_correction_T_min 0.635
_exptl_absorpt_correction_type multi-scan
_exptl_absorpt_process_details 'SADABS in SAINT+ (Bruker, 2003)'
_exptl_crystal_colour yellow
_exptl_crystal_density_diffrn 1.677
_exptl_crystal_density_method 'not measured'
_exptl_crystal_description block
_exptl_crystal_F_000 1528
_exptl_crystal_size_max 0.35
_exptl_crystal_size_mid 0.33
_exptl_crystal_size_min 0.17
_refine_diff_density_max 1.592
_refine_diff_density_min -0.932
_refine_diff_density_rms 0.111
_refine_ls_extinction_method none
_refine_ls_goodness_of_fit_ref 1.078
_refine_ls_hydrogen_treatment mixed
_refine_ls_matrix_type full
_refine_ls_number_parameters 424
_refine_ls_number_reflns 7323
_refine_ls_number_restraints 0
_refine_ls_restrained_S_all 1.081
_refine_ls_R_factor_all 0.0548
_refine_ls_R_factor_gt 0.0478
_refine_ls_shift/su_max 0.003
_refine_ls_shift/su_mean 0.000
_refine_ls_structure_factor_coef Fsqd
_refine_ls_weighting_details 'calc w=1/[\s^2^(Fo^2^)+(0.0508P)^2^+6.0980P] where P=(Fo^2^+2Fc^2^)/3'
_refine_ls_weighting_scheme calc
_refine_ls_wR_factor_gt 0.1117
_refine_ls_wR_factor_ref 0.1160
_reflns_number_gt 6496
_reflns_number_total 7323
_reflns_threshold_expression >I>2\s(I)
_cod_data_source_file b701711a.txt
_cod_data_source_block 06mz281m
_cod_depositor_comments
;
The following automatic conversions were performed:
'_symmetry_cell_setting' value 'Monoclinic' changed to 'monoclinic'
according to '/home/saulius/struct/CIF-dictionaries/cif_core.dic'
dictionary named 'cif_core.dic' version 2.4.1 from 2010-06-29.

Automatic conversion script
Id: cif_fix_enum 1527 2010-12-29 10:47:43Z saulius 
;
_cod_original_sg_symbol_H-M P2(1)/c
_cod_database_code 7202762

loop_
_symmetry_equiv_pos_as_xyz
'x, y, z'
'-x, y+1/2, -z+1/2'
'-x, -y, -z'
'x, -y-1/2, z-1/2'

loop_
_atom_site_label
_atom_site_type_symbol
_atom_site_fract_x
_atom_site_fract_y
_atom_site_fract_z
_atom_site_U_iso_or_equiv
_atom_site_adp_type
_atom_site_occupancy
_atom_site_symmetry_multiplicity
_atom_site_calc_flag
_atom_site_refinement_flags
_atom_site_disorder_assembly
_atom_site_disorder_group
C1 C 1.7806(4) 0.4379(2) 0.71681(9) 0.0200(6) Uani 1 1 d . . .
H1 H 1.9016 0.4316 0.7330 0.024 Uiso 1 1 calc R . .
C2 C 1.7234(5) 0.3596(2) 0.69106(10) 0.0225(6) Uani 1 1 d . . .
H2 H 1.8048 0.3012 0.6894 0.027 Uiso 1 1 calc R . .
C3 C 1.5473(5) 0.3672(2) 0.66786(9) 0.0203(6) Uani 1 1 d . . .
H3 H 1.5062 0.3144 0.6498 0.024 Uiso 1 1 calc R . .
C4 C 1.4299(4) 0.4534(2) 0.67115(8) 0.0173(6) Uani 1 1 d . . .
C5 C 1.4992(4) 0.5290(2) 0.69713(8) 0.0166(5) Uani 1 1 d . . .
H5 H 1.4214 0.5885 0.6991 0.020 Uiso 1 1 calc R . .
C6 C 1.2354(4) 0.4676(2) 0.64974(9) 0.0198(6) Uani 1 1 d . . .
H6 H 1.1667 0.5296 0.6528 0.024 Uiso 1 1 calc R . .
C7 C 0.8819(5) 0.3663(2) 0.58729(9) 0.0236(6) Uani 1 1 d . . .
H7 H 0.9428 0.3028 0.5828 0.028 Uiso 1 1 calc R . .
C8 C 0.3222(4) 0.4319(2) 0.52986(9) 0.0203(6) Uani 1 1 d . . .
H8 H 0.1968 0.4467 0.5164 0.024 Uiso 1 1 calc R . .
C9 C 0.4135(5) 0.5054(2) 0.55429(10) 0.0248(7) Uani 1 1 d . . .
H9 H 0.3513 0.5690 0.5579 0.030 Uiso 1 1 calc R . .
C10 C 0.5972(5) 0.4843(2) 0.57338(9) 0.0231(6) Uani 1 1 d . . .
H10 H 0.6631 0.5335 0.5902 0.028 Uiso 1 1 calc R . .
C11 C 0.6848(4) 0.3907(2) 0.56784(9) 0.0200(6) Uani 1 1 d . . .
C12 C 0.5829(4) 0.3203(2) 0.54323(9) 0.0198(6) Uani 1 1 d . . .
H12 H 0.6413 0.2557 0.5396 0.024 Uiso 1 1 calc R . .
C13 C 0.3103(4) 0.2649(2) 0.40170(8) 0.0160(5) Uani 1 1 d . . .
H13 H 0.1869 0.2992 0.4025 0.019 Uiso 1 1 calc R . .
C14 C 0.3983(5) 0.2602(2) 0.36570(9) 0.0191(6) Uani 1 1 d . . .
H14 H 0.3356 0.2904 0.3424 0.023 Uiso 1 1 calc R . .
C15 C 0.5783(4) 0.2109(2) 0.36420(9) 0.0182(6) Uani 1 1 d . . .
H15 H 0.6424 0.2080 0.3400 0.022 Uiso 1 1 calc R . .
C16 C 0.6644(4) 0.1655(2) 0.39896(8) 0.0149(5) Uani 1 1 d . . .
C17 C 0.5652(4) 0.1730(2) 0.43383(8) 0.0151(5) Uani 1 1 d . . .
H17 H 0.6221 0.1415 0.4574 0.018 Uiso 1 1 calc R . .
C18 C 0.8495(4) 0.1070(2) 0.40016(9) 0.0170(6) Uani 1 1 d . . .
H18 H 0.9026 0.0785 0.4247 0.020 Uiso 1 1 calc R . .
C19 C 1.2098(4) 0.0251(2) 0.34503(9) 0.0179(6) Uani 1 1 d . . .
H19 H 1.1641 0.0580 0.3209 0.021 Uiso 1 1 calc R . .
C20 C 1.7348(4) -0.1452(2) 0.34396(8) 0.0162(5) Uani 1 1 d . . .
H20 H 1.8525 -0.1842 0.3430 0.019 Uiso 1 1 calc R . .
C21 C 1.6562(4) -0.1307(2) 0.38053(9) 0.0181(6) Uani 1 1 d . . .
H21 H 1.7204 -0.1584 0.4042 0.022 Uiso 1 1 calc R . .
C22 C 1.4827(4) -0.0754(2) 0.38204(8) 0.0171(6) Uani 1 1 d . . .
H22 H 1.4249 -0.0652 0.4067 0.020 Uiso 1 1 calc R . .
C23 C 1.3942(4) -0.0347(2) 0.34654(8) 0.0159(5) Uani 1 1 d . . .
C24 C 1.4844(4) -0.0508(2) 0.31144(8) 0.0162(5) Uani 1 1 d . . .
H24 H 1.4264 -0.0216 0.2875 0.019 Uiso 1 1 calc R . .
N1 N 1.6730(4) 0.8318(2) 0.74455(8) 0.0233(6) Uani 1 1 d . . .
N2 N 2.1498(4) 0.6350(2) 0.74253(10) 0.0314(7) Uani 1 1 d . . .
N3 N 1.6720(4) 0.52218(18) 0.71984(7) 0.0159(5) Uani 1 1 d . . .
N4 N 1.1553(4) 0.3989(2) 0.62700(8) 0.0219(5) Uani 1 1 d . . .
N5 N 0.9684(4) 0.4319(2) 0.61015(8) 0.0223(5) Uani 1 1 d . . .
N6 N 0.4041(4) 0.34045(19) 0.52438(7) 0.0186(5) Uani 1 1 d . . .
N7 N 0.2937(4) 0.0351(2) 0.51087(8) 0.0263(6) Uani 1 1 d . . .
N8 N -0.0958(5) 0.3120(2) 0.47564(11) 0.0383(8) Uani 1 1 d . . .
N9 N 0.3921(3) 0.22309(17) 0.43546(7) 0.0137(4) Uani 1 1 d . . .
N10 N 0.9396(4) 0.09438(19) 0.36839(8) 0.0192(5) Uani 1 1 d . . .
N11 N 1.1105(4) 0.03319(19) 0.37584(7) 0.0186(5) Uani 1 1 d . . .
N12 N 1.6510(3) -0.10606(18) 0.30985(7) 0.0142(5) Uani 1 1 d . . .
O1 O 1.5941(3) 0.75230(16) 0.72860(6) 0.0217(4) Uani 1 1 d . . .
O2 O 1.8090(3) 0.81199(17) 0.77033(7) 0.0244(5) Uani 1 1 d . . .
O3 O 2.0558(3) 0.61273(18) 0.77314(7) 0.0259(5) Uani 1 1 d . . .
O4 O 2.0400(4) 0.6643(2) 0.71365(8) 0.0342(6) Uani 1 1 d . . .
O5 O 0.3766(3) 0.11675(18) 0.52436(6) 0.0246(5) Uani 1 1 d . . .
O6 O 0.1857(4) 0.0481(2) 0.48038(8) 0.0339(6) Uani 1 1 d . . .
O7 O -0.0295(4) 0.2380(2) 0.49468(14) 0.0649(11) Uani 1 1 d . . .
O8 O 0.0248(4) 0.3617(3) 0.45916(9) 0.0567(9) Uani 1 1 d . . .
O9 O 0.9185(5) 0.1328(3) 0.56692(11) 0.0551(8) Uani 1 1 d D . .
H9A H 0.914(9) 0.081(3) 0.5855(14) 0.083 Uiso 1 1 d D . .
H9B H 0.877(9) 0.113(4) 0.5407(9) 0.083 Uiso 1 1 d D . .
Zn1 Zn 1.76772(5) 0.64059(2) 0.756507(9) 0.01388(9) Uani 1 1 d . . .
Zn2 Zn 0.26303(5) 0.22950(3) 0.488696(9) 0.01516(9) Uani 1 1 d . . .

loop_
_atom_site_aniso_label
_atom_site_aniso_U_11
_atom_site_aniso_U_22
_atom_site_aniso_U_33
_atom_site_aniso_U_23
_atom_site_aniso_U_13
_atom_site_aniso_U_12
C1 0.0148(14) 0.0237(15) 0.0211(14) 0.0013(12) -0.0008(11) 0.0012(11)
C2 0.0221(15) 0.0186(14) 0.0272(16) -0.0028(12) 0.0049(12) 0.0024(12)
C3 0.0228(15) 0.0175(13) 0.0209(14) -0.0045(11) 0.0028(12) -0.0059(11)
C4 0.0160(14) 0.0215(14) 0.0146(13) 0.0008(11) 0.0024(11) -0.0026(11)
C5 0.0142(13) 0.0190(13) 0.0166(13) -0.0001(11) 0.0020(10) -0.0009(11)
C6 0.0181(14) 0.0225(14) 0.0188(14) -0.0008(11) 0.0009(11) -0.0017(11)
C7 0.0232(16) 0.0234(15) 0.0234(15) -0.0014(12) -0.0043(12) 0.0004(12)
C8 0.0161(14) 0.0256(15) 0.0194(14) 0.0023(12) 0.0023(11) 0.0043(12)
C9 0.0240(16) 0.0229(15) 0.0278(16) -0.0020(12) 0.0042(13) 0.0042(12)
C10 0.0251(16) 0.0223(15) 0.0217(15) -0.0043(12) 0.0000(12) -0.0021(12)
C11 0.0182(14) 0.0235(15) 0.0180(14) -0.0015(11) -0.0015(11) -0.0003(11)
C12 0.0172(14) 0.0221(14) 0.0197(14) -0.0017(11) -0.0007(11) 0.0019(11)
C13 0.0169(14) 0.0133(12) 0.0175(13) -0.0014(10) -0.0002(11) 0.0026(10)
C14 0.0231(15) 0.0194(14) 0.0142(13) 0.0012(11) -0.0016(11) 0.0020(11)
C15 0.0227(15) 0.0167(13) 0.0155(13) -0.0002(10) 0.0045(11) 0.0008(11)
C16 0.0169(13) 0.0121(12) 0.0158(13) -0.0023(10) 0.0023(10) -0.0014(10)
C17 0.0147(13) 0.0157(13) 0.0145(13) -0.0011(10) -0.0014(10) -0.0015(10)
C18 0.0171(14) 0.0160(13) 0.0179(13) -0.0014(10) 0.0011(11) 0.0000(11)
C19 0.0198(14) 0.0169(13) 0.0170(13) 0.0001(10) 0.0009(11) 0.0027(11)
C20 0.0138(13) 0.0163(13) 0.0181(13) 0.0000(10) -0.0012(10) 0.0011(10)
C21 0.0203(14) 0.0201(14) 0.0135(13) 0.0011(10) -0.0011(11) -0.0007(11)
C22 0.0196(14) 0.0182(13) 0.0135(13) -0.0015(10) 0.0021(11) -0.0011(11)
C23 0.0150(13) 0.0143(12) 0.0184(13) -0.0020(10) 0.0023(10) -0.0003(10)
C24 0.0144(13) 0.0185(13) 0.0153(13) 0.0017(10) -0.0006(10) 0.0003(10)
N1 0.0288(14) 0.0199(12) 0.0216(13) 0.0031(10) 0.0051(11) 0.0008(11)
N2 0.0180(14) 0.0356(16) 0.0417(18) -0.0074(13) 0.0098(12) -0.0027(12)
N3 0.0142(11) 0.0189(12) 0.0146(11) -0.0002(9) 0.0005(9) -0.0012(9)
N4 0.0180(13) 0.0263(13) 0.0209(13) -0.0019(10) -0.0028(10) -0.0020(10)
N5 0.0194(13) 0.0272(14) 0.0195(12) -0.0007(10) -0.0038(10) -0.0018(11)
N6 0.0154(12) 0.0236(13) 0.0166(12) -0.0005(9) 0.0002(9) 0.0020(10)
N7 0.0300(15) 0.0227(13) 0.0280(14) 0.0066(11) 0.0137(12) 0.0052(11)
N8 0.0301(17) 0.0313(17) 0.052(2) -0.0146(15) -0.0059(15) -0.0013(13)
N9 0.0137(11) 0.0128(11) 0.0144(11) -0.0021(8) 0.0003(9) -0.0013(9)
N10 0.0181(12) 0.0183(12) 0.0217(12) -0.0005(10) 0.0044(10) 0.0043(10)
N11 0.0186(12) 0.0182(12) 0.0192(12) 0.0010(9) 0.0035(10) 0.0030(10)
N12 0.0130(11) 0.0149(11) 0.0149(11) -0.0012(9) 0.0014(9) 0.0006(9)
O1 0.0267(12) 0.0219(11) 0.0160(10) -0.0012(8) -0.0014(9) -0.0014(9)
O2 0.0221(11) 0.0260(11) 0.0249(11) -0.0029(9) 0.0007(9) -0.0037(9)
O3 0.0143(10) 0.0323(12) 0.0315(12) -0.0008(10) 0.0038(9) -0.0002(9)
O4 0.0331(14) 0.0398(14) 0.0310(13) -0.0042(11) 0.0111(11) -0.0050(11)
O5 0.0258(12) 0.0297(12) 0.0179(11) 0.0030(9) -0.0001(9) 0.0045(9)
O6 0.0328(14) 0.0370(14) 0.0317(13) -0.0032(11) 0.0003(11) -0.0124(11)
O7 0.0217(14) 0.0350(16) 0.138(4) 0.0185(19) 0.0046(18) 0.0011(12)
O8 0.0262(15) 0.109(3) 0.0347(16) 0.0015(17) 0.0036(12) 0.0093(17)
O9 0.058(2) 0.0458(19) 0.061(2) 0.0028(16) -0.0015(18) 0.0024(16)
Zn1 0.01183(16) 0.01699(16) 0.01279(16) -0.00037(12) 0.00074(11) -0.00120(12)
Zn2 0.01172(16) 0.02098(17) 0.01271(16) 0.00042(12) 0.00038(12) 0.00238(12)

loop_
_atom_type_symbol
_atom_type_description
_atom_type_scat_dispersion_real
_atom_type_scat_dispersion_imag
_atom_type_scat_source
C C 0.0033 0.0016 'International Tables Vol C Tables 4.2.6.8 and 6.1.1.4'
H H 0.0000 0.0000 'International Tables Vol C Tables 4.2.6.8 and 6.1.1.4'
N N 0.0061 0.0033 'International Tables Vol C Tables 4.2.6.8 and 6.1.1.4'
O O 0.0106 0.0060 'International Tables Vol C Tables 4.2.6.8 and 6.1.1.4'
Zn Zn 0.2839 1.4301 'International Tables Vol C Tables 4.2.6.8 and 6.1.1.4'

loop_
_geom_angle_atom_site_label_1
_geom_angle_atom_site_label_2
_geom_angle_atom_site_label_3
_geom_angle
_geom_angle_site_symmetry_1
_geom_angle_site_symmetry_3
_geom_angle_publ_flag
N3 C1 C2 122.5(3) . . ?
N3 C1 H1 118.7 . . ?
C2 C1 H1 118.7 . . ?
C3 C2 C1 119.3(3) . . ?
C3 C2 H2 120.4 . . ?
C1 C2 H2 120.4 . . ?
C2 C3 C4 119.1(3) . . ?
C2 C3 H3 120.4 . . ?
C4 C3 H3 120.4 . . ?
C5 C4 C3 118.0(3) . . ?
C5 C4 C6 117.8(3) . . ?
C3 C4 C6 124.1(3) . . ?
N3 C5 C4 123.1(3) . . ?
N3 C5 H5 118.4 . . ?
C4 C5 H5 118.4 . . ?
N4 C6 C4 121.8(3) . . ?
N4 C6 H6 119.1 . . ?
C4 C6 H6 119.1 . . ?
N5 C7 C11 118.6(3) . . ?
N5 C7 H7 120.7 . . ?
C11 C7 H7 120.7 . . ?
N6 C8 C9 122.6(3) . . ?
N6 C8 H8 118.7 . . ?
C9 C8 H8 118.7 . . ?
C10 C9 C8 118.6(3) . . ?
C10 C9 H9 120.7 . . ?
C8 C9 H9 120.7 . . ?
C9 C10 C11 119.7(3) . . ?
C9 C10 H10 120.2 . . ?
C11 C10 H10 120.2 . . ?
C10 C11 C12 118.5(3) . . ?
C10 C11 C7 121.0(3) . . ?
C12 C11 C7 120.5(3) . . ?
N6 C12 C11 122.2(3) . . ?
N6 C12 H12 118.9 . . ?
C11 C12 H12 118.9 . . ?
N9 C13 C14 122.7(3) . . ?
N9 C13 H13 118.6 . . ?
C14 C13 H13 118.6 . . ?
C15 C14 C13 119.2(3) . . ?
C15 C14 H14 120.4 . . ?
C13 C14 H14 120.4 . . ?
C14 C15 C16 118.9(3) . . ?
C14 C15 H15 120.6 . . ?
C16 C15 H15 120.6 . . ?
C17 C16 C15 118.3(3) . . ?
C17 C16 C18 118.4(3) . . ?
C15 C16 C18 123.3(3) . . ?
N9 C17 C16 122.8(3) . . ?
N9 C17 H17 118.6 . . ?
C16 C17 H17 118.6 . . ?
N10 C18 C16 120.3(3) . . ?
N10 C18 H18 119.9 . . ?
C16 C18 H18 119.9 . . ?
N11 C19 C23 120.7(3) . . ?
N11 C19 H19 119.7 . . ?
C23 C19 H19 119.7 . . ?
N12 C20 C21 122.5(3) . . ?
N12 C20 H20 118.8 . . ?
C21 C20 H20 118.8 . . ?
C22 C21 C20 119.1(3) . . ?
C22 C21 H21 120.5 . . ?
C20 C21 H21 120.5 . . ?
C21 C22 C23 118.7(3) . . ?
C21 C22 H22 120.7 . . ?
C23 C22 H22 120.7 . . ?
C24 C23 C22 118.6(3) . . ?
C24 C23 C19 118.6(3) . . ?
C22 C23 C19 122.8(3) . . ?
N12 C24 C23 122.7(3) . . ?
N12 C24 H24 118.7 . . ?
C23 C24 H24 118.7 . . ?
O2 N1 O1 112.5(2) . . ?
O4 N2 O3 113.3(3) . . ?
C1 N3 C5 117.9(3) . . ?
C1 N3 Zn1 121.7(2) . . ?
C5 N3 Zn1 120.4(2) . . ?
C6 N4 N5 110.2(3) . . ?
C7 N5 N4 112.9(3) . . ?
C8 N6 C12 118.4(3) . . ?
C8 N6 Zn2 122.4(2) . . ?
C12 N6 Zn2 119.2(2) . . ?
O6 N7 O5 113.2(3) . . ?
O8 N8 O7 115.8(3) . . ?
C13 N9 C17 118.1(2) . . ?
C13 N9 Zn2 123.0(2) . . ?
C17 N9 Zn2 118.86(19) . . ?
C18 N10 N11 111.1(2) . . ?
C19 N11 N10 112.0(2) . . ?
C20 N12 C24 118.4(2) . . ?
C20 N12 Zn1 119.45(19) . 4_565 ?
C24 N12 Zn1 121.98(19) . 4_565 ?
N1 O1 Zn1 101.01(17) . . ?
N1 O2 Zn1 89.67(17) . . ?
N2 O3 Zn1 105.2(2) . . ?
N2 O4 Zn1 86.11(19) . . ?
N7 O5 Zn2 105.84(18) . . ?
N7 O6 Zn2 86.21(18) . . ?
N8 O7 Zn2 108.4(3) . . ?
H9A O9 H9B 114(5) . . ?
O3 Zn1 N12 98.22(9) . 4_566 ?
O3 Zn1 N3 106.27(10) . . ?
N12 Zn1 N3 103.16(10) 4_566 . ?
O3 Zn1 O1 139.39(10) . . ?
N12 Zn1 O1 108.10(9) 4_566 . ?
N3 Zn1 O1 97.34(9) . . ?
O3 Zn1 O2 91.32(9) . . ?
N12 Zn1 O2 95.15(9) 4_566 . ?
N3 Zn1 O2 152.23(9) . . ?
O1 Zn1 O2 56.69(8) . . ?
O3 Zn1 O4 55.40(9) . . ?
N12 Zn1 O4 153.56(9) 4_566 . ?
N3 Zn1 O4 87.83(9) . . ?
O1 Zn1 O4 93.95(9) . . ?
O2 Zn1 O4 84.72(9) . . ?
O7 Zn2 O5 108.36(12) . . ?
O7 Zn2 N9 125.23(15) . . ?
O5 Zn2 N9 108.56(9) . . ?
O7 Zn2 N6 108.45(13) . . ?
O5 Zn2 N6 92.27(10) . . ?
N9 Zn2 N6 108.98(10) . . ?
O7 Zn2 O6 82.13(11) . . ?
O5 Zn2 O6 54.57(9) . . ?
N9 Zn2 O6 87.80(9) . . ?
N6 Zn2 O6 146.62(9) . . ?

loop_
_geom_bond_atom_site_label_1
_geom_bond_atom_site_label_2
_geom_bond_distance
_geom_bond_site_symmetry_2
_geom_bond_publ_flag
C1 N3 1.341(4) . ?
C1 C2 1.383(4) . ?
C1 H1 0.9500 . ?
C2 C3 1.376(4) . ?
C2 H2 0.9500 . ?
C3 C4 1.396(4) . ?
C3 H3 0.9500 . ?
C4 C5 1.383(4) . ?
C4 C6 1.462(4) . ?
C5 N3 1.349(4) . ?
C5 H5 0.9500 . ?
C6 N4 1.279(4) . ?
C6 H6 0.9500 . ?
C7 N5 1.270(4) . ?
C7 C11 1.474(4) . ?
C7 H7 0.9500 . ?
C8 N6 1.346(4) . ?
C8 C9 1.385(4) . ?
C8 H8 0.9500 . ?
C9 C10 1.382(5) . ?
C9 H9 0.9500 . ?
C10 C11 1.387(4) . ?
C10 H10 0.9500 . ?
C11 C12 1.392(4) . ?
C12 N6 1.348(4) . ?
C12 H12 0.9500 . ?
C13 N9 1.342(4) . ?
C13 C14 1.387(4) . ?
C13 H13 0.9500 . ?
C14 C15 1.383(4) . ?
C14 H14 0.9500 . ?
C15 C16 1.399(4) . ?
C15 H15 0.9500 . ?
C16 C17 1.394(4) . ?
C16 C18 1.468(4) . ?
C17 N9 1.348(4) . ?
C17 H17 0.9500 . ?
C18 N10 1.277(4) . ?
C18 H18 0.9500 . ?
C19 N11 1.278(4) . ?
C19 C23 1.473(4) . ?
C19 H19 0.9500 . ?
C20 N12 1.342(4) . ?
C20 C21 1.386(4) . ?
C20 H20 0.9500 . ?
C21 C22 1.386(4) . ?
C21 H21 0.9500 . ?
C22 C23 1.400(4) . ?
C22 H22 0.9500 . ?
C23 C24 1.383(4) . ?
C24 N12 1.345(4) . ?
C24 H24 0.9500 . ?
N1 O2 1.242(4) . ?
N1 O1 1.276(3) . ?
N2 O4 1.238(4) . ?
N2 O3 1.281(4) . ?
N3 Zn1 2.063(2) . ?
N4 N5 1.414(4) . ?
N6 Zn2 2.078(3) . ?
N7 O6 1.224(4) . ?
N7 O5 1.282(4) . ?
N8 O8 1.211(5) . ?
N8 O7 1.233(5) . ?
N9 Zn2 2.048(2) . ?
N10 N11 1.416(3) . ?
N12 Zn1 2.060(2) 4_565 ?
O1 Zn1 2.065(2) . ?
O2 Zn1 2.321(2) . ?
O3 Zn1 2.018(2) . ?
O4 Zn1 2.438(2) . ?
O5 Zn2 2.024(2) . ?
O6 Zn2 2.461(3) . ?
O7 Zn2 2.005(3) . ?
O9 H9A 0.93(2) . ?
O9 H9B 0.94(2) . ?
Zn1 N12 2.060(2) 4_566 ?

loop_
_geom_hbond_atom_site_label_D
_geom_hbond_atom_site_label_H
_geom_hbond_atom_site_label_A
_geom_hbond_distance_DH
_geom_hbond_distance_HA
_geom_hbond_distance_DA
_geom_hbond_angle_DHA
_geom_hbond_site_symmetry_A
O9 H9A N11 0.93(2) 2.00(2) 2.929(4) 177(6) 3_756
O9 H9B O6 0.94(2) 2.27(5) 2.924(4) 126(5) 3_656
O9 H9B O7 0.94(2) 2.38(6) 2.838(5) 110(4) 1_655

loop_
_geom_torsion_atom_site_label_1
_geom_torsion_atom_site_label_2
_geom_torsion_atom_site_label_3
_geom_torsion_atom_site_label_4
_geom_torsion
_geom_torsion_site_symmetry_1
_geom_torsion_site_symmetry_2
_geom_torsion_site_symmetry_3
_geom_torsion_site_symmetry_4
_geom_torsion_publ_flag
N3 C1 C2 C3 -0.8(5) . . . . ?
C1 C2 C3 C4 -0.5(5) . . . . ?
C2 C3 C4 C5 1.5(4) . . . . ?
C2 C3 C4 C6 -176.6(3) . . . . ?
C3 C4 C5 N3 -1.4(4) . . . . ?
C6 C4 C5 N3 176.9(3) . . . . ?
C5 C4 C6 N4 -175.8(3) . . . . ?
C3 C4 C6 N4 2.3(5) . . . . ?
N6 C8 C9 C10 0.8(5) . . . . ?
C8 C9 C10 C11 -0.3(5) . . . . ?
C9 C10 C11 C12 -0.5(5) . . . . ?
C9 C10 C11 C7 179.1(3) . . . . ?
N5 C7 C11 C10 1.7(5) . . . . ?
N5 C7 C11 C12 -178.6(3) . . . . ?
C10 C11 C12 N6 0.8(5) . . . . ?
C7 C11 C12 N6 -178.8(3) . . . . ?
N9 C13 C14 C15 -0.3(4) . . . . ?
C13 C14 C15 C16 1.3(4) . . . . ?
C14 C15 C16 C17 -0.7(4) . . . . ?
C14 C15 C16 C18 176.8(3) . . . . ?
C15 C16 C17 N9 -0.9(4) . . . . ?
C18 C16 C17 N9 -178.5(3) . . . . ?
C17 C16 C18 N10 176.6(3) . . . . ?
C15 C16 C18 N10 -0.9(4) . . . . ?
N12 C20 C21 C22 1.1(4) . . . . ?
C20 C21 C22 C23 -0.8(4) . . . . ?
C21 C22 C23 C24 -0.5(4) . . . . ?
C21 C22 C23 C19 180.0(3) . . . . ?
N11 C19 C23 C24 172.8(3) . . . . ?
N11 C19 C23 C22 -7.7(4) . . . . ?
C22 C23 C24 N12 1.8(4) . . . . ?
C19 C23 C24 N12 -178.7(3) . . . . ?
C2 C1 N3 C5 1.0(4) . . . . ?
C2 C1 N3 Zn1 -177.0(2) . . . . ?
C4 C5 N3 C1 0.1(4) . . . . ?
C4 C5 N3 Zn1 178.1(2) . . . . ?
C4 C6 N4 N5 179.9(3) . . . . ?
C11 C7 N5 N4 179.7(3) . . . . ?
C6 N4 N5 C7 -179.9(3) . . . . ?
C9 C8 N6 C12 -0.6(5) . . . . ?
C9 C8 N6 Zn2 178.6(2) . . . . ?
C11 C12 N6 C8 -0.3(4) . . . . ?
C11 C12 N6 Zn2 -179.4(2) . . . . ?
C14 C13 N9 C17 -1.3(4) . . . . ?
C14 C13 N9 Zn2 -179.9(2) . . . . ?
C16 C17 N9 C13 1.9(4) . . . . ?
C16 C17 N9 Zn2 -179.4(2) . . . . ?
C16 C18 N10 N11 -178.0(2) . . . . ?
C23 C19 N11 N10 179.5(2) . . . . ?
C18 N10 N11 C19 -175.7(3) . . . . ?
C21 C20 N12 C24 0.0(4) . . . . ?
C21 C20 N12 Zn1 -175.5(2) . . . 4_565 ?
C23 C24 N12 C20 -1.5(4) . . . . ?
C23 C24 N12 Zn1 174.0(2) . . . 4_565 ?
O2 N1 O1 Zn1 -2.9(3) . . . . ?
O1 N1 O2 Zn1 2.5(2) . . . . ?
O4 N2 O3 Zn1 -0.6(3) . . . . ?
O3 N2 O4 Zn1 0.5(3) . . . . ?
O6 N7 O5 Zn2 4.3(3) . . . . ?
O5 N7 O6 Zn2 -3.4(2) . . . . ?
O8 N8 O7 Zn2 -1.4(5) . . . . ?
N2 O3 Zn1 N12 -177.7(2) . . . 4_566 ?
N2 O3 Zn1 N3 75.9(2) . . . . ?
N2 O3 Zn1 O1 -47.1(3) . . . . ?
N2 O3 Zn1 O2 -82.3(2) . . . . ?
N2 O3 Zn1 O4 0.33(18) . . . . ?
C1 N3 Zn1 O3 12.1(2) . . . . ?
C5 N3 Zn1 O3 -165.9(2) . . . . ?
C1 N3 Zn1 N12 -90.7(2) . . . 4_566 ?
C5 N3 Zn1 N12 91.3(2) . . . 4_566 ?
C1 N3 Zn1 O1 158.7(2) . . . . ?
C5 N3 Zn1 O1 -19.3(2) . . . . ?
C1 N3 Zn1 O2 139.4(2) . . . . ?
C5 N3 Zn1 O2 -38.6(3) . . . . ?
C1 N3 Zn1 O4 65.0(2) . . . . ?
C5 N3 Zn1 O4 -113.0(2) . . . . ?
N1 O1 Zn1 O3 -41.9(2) . . . . ?
N1 O1 Zn1 N12 85.86(19) . . . 4_566 ?
N1 O1 Zn1 N3 -167.66(18) . . . . ?
N1 O1 Zn1 O2 1.70(16) . . . . ?
N1 O1 Zn1 O4 -79.35(18) . . . . ?
N1 O2 Zn1 O3 151.60(18) . . . . ?
N1 O2 Zn1 N12 -110.02(18) . . . 4_566 ?
N1 O2 Zn1 N3 21.4(3) . . . . ?
N1 O2 Zn1 O1 -1.71(16) . . . . ?
N1 O2 Zn1 O4 96.53(18) . . . . ?
N2 O4 Zn1 O3 -0.33(18) . . . . ?
N2 O4 Zn1 N12 4.0(3) . . . 4_566 ?
N2 O4 Zn1 N3 -111.8(2) . . . . ?
N2 O4 Zn1 O1 150.95(19) . . . . ?
N2 O4 Zn1 O2 94.94(19) . . . . ?
N8 O7 Zn2 O5 174.4(3) . . . . ?
N8 O7 Zn2 N9 -55.5(3) . . . . ?
N8 O7 Zn2 N6 75.5(3) . . . . ?
N8 O7 Zn2 O6 -137.1(3) . . . . ?
N7 O5 Zn2 O7 63.2(2) . . . . ?
N7 O5 Zn2 N9 -75.6(2) . . . . ?
N7 O5 Zn2 N6 173.48(19) . . . . ?
N7 O5 Zn2 O6 -2.40(17) . . . . ?
C13 N9 Zn2 O7 28.9(3) . . . . ?
C17 N9 Zn2 O7 -149.7(2) . . . . ?
C13 N9 Zn2 O5 159.0(2) . . . . ?
C17 N9 Zn2 O5 -19.6(2) . . . . ?
C13 N9 Zn2 N6 -101.8(2) . . . . ?
C17 N9 Zn2 N6 79.5(2) . . . . ?
C13 N9 Zn2 O6 107.7(2) . . . . ?
C17 N9 Zn2 O6 -71.0(2) . . . . ?
C8 N6 Zn2 O7 -35.6(3) . . . . ?
C12 N6 Zn2 O7 143.5(2) . . . . ?
C8 N6 Zn2 O5 -145.9(2) . . . . ?
C12 N6 Zn2 O5 33.3(2) . . . . ?
C8 N6 Zn2 N9 103.6(2) . . . . ?
C12 N6 Zn2 N9 -77.3(2) . . . . ?
C8 N6 Zn2 O6 -139.8(2) . . . . ?
C12 N6 Zn2 O6 39.4(3) . . . . ?
N7 O6 Zn2 O7 -116.8(2) . . . . ?
N7 O6 Zn2 O5 2.42(17) . . . . ?
N7 O6 Zn2 N9 117.15(19) . . . . ?
N7 O6 Zn2 N6 -5.1(3) . . . . ?
